data_7022496
loop_
_publ_author_name
'Stute, Annika'
'Kehr, Gerald'
'Daniliuc, Constantin G.'
'Fr\"ohlich, Roland'
'Erker, Gerhard'

_publ_section_title
;
 Electronic control in frustrated Lewis pair chemistry: adduct formation
 of intramolecular FLP systems with -P(C(6)F(5))(2) Lewis base components.
;
_journal_issue 13
_journal_name_full 'Dalton transactions (Cambridge, England : 2003)'
_journal_page_first 4487
_journal_page_last 4499
_journal_paper_doi 10.1039/c2dt32806b
_journal_volume 42
_journal_year 2013
_chemical_formula_sum 'C29 H9 B F20 N P'
_chemical_formula_weight 793.15
_space_group_IT_number 2
_symmetry_cell_setting triclinic
_symmetry_space_group_name_Hall '-P 1'
_symmetry_space_group_name_H-M 'P -1'
_atom_sites_solution_hydrogens geom
_atom_sites_solution_primary direct
_atom_sites_solution_secondary difmap
_audit_creation_method SHELXL-97
_cell_angle_alpha 78.178(4)
_cell_angle_beta 78.512(3)
_cell_angle_gamma 80.597(3)
_cell_formula_units_Z 2
_cell_length_a 10.7188(3)
_cell_length_b 12.7599(6)
_cell_length_c 13.1819(5)
_cell_measurement_reflns_used 5461
_cell_measurement_temperature 223(2)
_cell_measurement_theta_max 68.215
_cell_measurement_theta_min 0.88
_cell_volume 1715.13(12)
_computing_cell_refinement 'Collect (Nonius B.V., 1998)'
_computing_data_collection 'Collect (Nonius B.V., 1998)'
_computing_data_reduction 'Denzo-SMN (Otwinowski & Minor, 1997)'
_computing_molecular_graphics 'XP (BrukerAXS, 2000)'
_computing_publication_material 'SHELXL-97 (Sheldrick, 1997)'
_computing_structure_refinement 'SHELXL-97 (Sheldrick, 1997)'
_computing_structure_solution 'SHELXS-97 (Sheldrick, 1990)'
_diffrn_ambient_temperature 223(2)
_diffrn_measured_fraction_theta_full 0.972
_diffrn_measured_fraction_theta_max 0.972
_diffrn_measurement_device_type 'Nonius KappaCCD APEXII'
_diffrn_measurement_method '\w and \f scans'
_diffrn_radiation_monochromator graphite
_diffrn_radiation_source 'fine-focus sealed tube'
_diffrn_radiation_type CuK\a
_diffrn_radiation_wavelength 1.54178
_diffrn_reflns_av_R_equivalents 0.043
_diffrn_reflns_av_sigmaI/netI 0.0223
_diffrn_reflns_limit_h_max 12
_diffrn_reflns_limit_h_min 0
_diffrn_reflns_limit_k_max 15
_diffrn_reflns_limit_k_min -14
_diffrn_reflns_limit_l_max 15
_diffrn_reflns_limit_l_min -15
_diffrn_reflns_number 24911
_diffrn_reflns_theta_full 66.76
_diffrn_reflns_theta_max 66.76
_diffrn_reflns_theta_min 4.24
_exptl_absorpt_coefficient_mu 1.944
_exptl_absorpt_correction_T_max 0.6857
_exptl_absorpt_correction_T_min 0.5333
_exptl_absorpt_correction_type multi-scan
_exptl_absorpt_process_details 'Denzo (Otwinowski, Borek, Majewski & Minor, 2003)'
_exptl_crystal_colour colourless
_exptl_crystal_density_diffrn 1.536
_exptl_crystal_density_method 'not measured'
_exptl_crystal_description column
_exptl_crystal_F_000 780
_exptl_crystal_size_max 0.37
_exptl_crystal_size_mid 0.21
_exptl_crystal_size_min 0.21
_refine_diff_density_max 0.195
_refine_diff_density_min -0.249
_refine_diff_density_rms 0.049
_refine_ls_extinction_method none
_refine_ls_goodness_of_fit_ref 1.024
_refine_ls_hydrogen_treatment constr
_refine_ls_matrix_type full
_refine_ls_number_parameters 471
_refine_ls_number_reflns 5920
_refine_ls_number_restraints 0
_refine_ls_restrained_S_all 1.024
_refine_ls_R_factor_all 0.0449
_refine_ls_R_factor_gt 0.0408
_refine_ls_shift/su_max 0.000
_refine_ls_shift/su_mean 0.000
_refine_ls_structure_factor_coef Fsqd
_refine_ls_weighting_details 'calc w=1/[\s^2^(Fo^2^)+(0.0619P)^2^+0.5971P] where P=(Fo^2^+2Fc^2^)/3'
_refine_ls_weighting_scheme calc
_refine_ls_wR_factor_gt 0.1085
_refine_ls_wR_factor_ref 0.1116
_reflns_number_gt 5299
_reflns_number_total 5920
_reflns_threshold_expression >2sigma(I)
_cod_data_source_file c2dt32806b.txt
_cod_data_source_block erk6349
_cod_original_cell_volume 1715.13(11)
_cod_original_sg_symbol_H-M P-1
_cod_database_code 7022496

loop_
_symmetry_equiv_pos_as_xyz
'x, y, z'
'-x, -y, -z'

loop_
_atom_site_label
_atom_site_type_symbol
_atom_site_fract_x
_atom_site_fract_y
_atom_site_fract_z
_atom_site_U_iso_or_equiv
_atom_site_adp_type
_atom_site_occupancy
_atom_site_symmetry_multiplicity
_atom_site_calc_flag
_atom_site_refinement_flags
P1 P 0.12300(4) 0.66440(3) 0.77317(3) 0.03954(13) Uani 1 1 d .
B1 B 0.1092(2) 0.32896(16) 0.82242(16) 0.0407(4) Uani 1 1 d .
C1 C 0.09177(18) 0.54019(14) 0.73538(14) 0.0416(4) Uani 1 1 d .
H1 H 0.1578 0.5207 0.6758 0.050 Uiso 1 1 calc R
C2 C 0.10165(18) 0.45330(14) 0.83506(14) 0.0423(4) Uani 1 1 d .
H2A H 0.0270 0.4691 0.8887 0.051 Uiso 1 1 calc R
H2B H 0.1782 0.4606 0.8619 0.051 Uiso 1 1 calc R
C3 C -0.0417(2) 0.56162(17) 0.70448(17) 0.0546(5) Uani 1 1 d .
H3A H -0.0570 0.4999 0.6784 0.082 Uiso 1 1 calc R
H3B H -0.0463 0.6253 0.6499 0.082 Uiso 1 1 calc R
H3C H -0.1061 0.5732 0.7655 0.082 Uiso 1 1 calc R
N1 N -0.03056(15) 0.30966(12) 0.81122(12) 0.0431(3) Uani 1 1 d .
C4 C -0.13274(19) 0.29533(15) 0.81328(14) 0.0441(4) Uani 1 1 d .
C5 C -0.2628(2) 0.2781(2) 0.81541(19) 0.0615(6) Uani 1 1 d .
H5A H -0.3187 0.3066 0.8737 0.092 Uiso 1 1 calc R
H5B H -0.2672 0.2014 0.8241 0.092 Uiso 1 1 calc R
H5C H -0.2902 0.3147 0.7499 0.092 Uiso 1 1 calc R
C11 C 0.14292(18) 0.76950(14) 0.65320(14) 0.0415(4) Uani 1 1 d .
C12 C 0.1403(2) 0.87304(16) 0.67135(15) 0.0513(5) Uani 1 1 d .
F12 F 0.13161(16) 0.88848(10) 0.77055(9) 0.0721(4) Uani 1 1 d .
C13 C 0.1472(3) 0.96212(16) 0.59278(18) 0.0620(6) Uani 1 1 d .
F13 F 0.1439(2) 1.06024(10) 0.61524(12) 0.0968(6) Uani 1 1 d .
C14 C 0.1553(2) 0.94968(17) 0.49074(17) 0.0597(5) Uani 1 1 d .
F14 F 0.16115(17) 1.03567(11) 0.41287(11) 0.0861(5) Uani 1 1 d .
C15 C 0.1572(2) 0.84880(17) 0.46866(15) 0.0535(5) Uani 1 1 d .
F15 F 0.16414(15) 0.83697(11) 0.36892(9) 0.0729(4) Uani 1 1 d .
C16 C 0.15232(19) 0.76069(15) 0.54857(14) 0.0458(4) Uani 1 1 d .
F16 F 0.15736(13) 0.66504(9) 0.52032(9) 0.0601(3) Uani 1 1 d .
C21 C 0.29378(18) 0.63080(14) 0.78835(14) 0.0424(4) Uani 1 1 d .
C22 C 0.3282(2) 0.64406(18) 0.88052(16) 0.0535(5) Uani 1 1 d .
F22 F 0.23933(13) 0.68312(13) 0.95522(10) 0.0750(4) Uani 1 1 d .
C23 C 0.4516(2) 0.6181(2) 0.90012(18) 0.0634(6) Uani 1 1 d .
F23 F 0.48077(15) 0.63037(16) 0.99132(12) 0.0929(5) Uani 1 1 d .
C24 C 0.5459(2) 0.5757(2) 0.82743(19) 0.0630(6) Uani 1 1 d .
F24 F 0.66566(13) 0.54717(15) 0.84766(14) 0.0916(5) Uani 1 1 d .
C25 C 0.5168(2) 0.56209(18) 0.73465(18) 0.0575(5) Uani 1 1 d .
F25 F 0.60914(13) 0.52152(13) 0.66339(12) 0.0809(4) Uani 1 1 d .
C26 C 0.39225(19) 0.58904(15) 0.71672(15) 0.0469(4) Uani 1 1 d .
F26 F 0.36947(12) 0.57347(11) 0.62508(9) 0.0621(3) Uani 1 1 d .
C31 C 0.13621(17) 0.23810(14) 0.92659(14) 0.0414(4) Uani 1 1 d .
C32 C 0.16052(19) 0.25787(15) 1.01992(15) 0.0467(4) Uani 1 1 d .
F32 F 0.16869(14) 0.35811(9) 1.03247(9) 0.0623(3) Uani 1 1 d .
C33 C 0.1776(2) 0.17775(18) 1.10596(15) 0.0567(5) Uani 1 1 d .
F33 F 0.19872(17) 0.20247(12) 1.19466(10) 0.0826(5) Uani 1 1 d .
C34 C 0.1714(2) 0.07300(18) 1.10074(16) 0.0603(6) Uani 1 1 d .
F34 F 0.18609(18) -0.00565(12) 1.18387(11) 0.0877(5) Uani 1 1 d .
C35 C 0.1497(2) 0.04815(16) 1.00988(17) 0.0549(5) Uani 1 1 d .
F35 F 0.14504(15) -0.05519(9) 1.00374(11) 0.0732(4) Uani 1 1 d .
C36 C 0.13273(19) 0.13035(15) 0.92591(14) 0.0460(4) Uani 1 1 d .
F36 F 0.10927(13) 0.10127(9) 0.83932(9) 0.0603(3) Uani 1 1 d .
C41 C 0.21201(17) 0.30359(13) 0.71847(13) 0.0394(4) Uani 1 1 d .
C42 C 0.34169(19) 0.29634(16) 0.71993(15) 0.0489(4) Uani 1 1 d .
F42 F 0.38114(12) 0.30931(13) 0.80778(10) 0.0700(4) Uani 1 1 d .
C43 C 0.4375(2) 0.27791(19) 0.63651(17) 0.0569(5) Uani 1 1 d .
F43 F 0.56182(12) 0.27082(15) 0.64416(12) 0.0871(5) Uani 1 1 d .
C44 C 0.4047(2) 0.26558(17) 0.54428(15) 0.0537(5) Uani 1 1 d .
F44 F 0.49687(14) 0.24548(12) 0.46270(10) 0.0760(4) Uani 1 1 d .
C45 C 0.2786(2) 0.27319(16) 0.53737(14) 0.0501(5) Uani 1 1 d .
F45 F 0.24558(14) 0.26164(13) 0.44745(9) 0.0735(4) Uani 1 1 d .
C46 C 0.18528(18) 0.29207(14) 0.62266(14) 0.0437(4) Uani 1 1 d .
F46 F 0.06292(11) 0.29974(11) 0.60857(9) 0.0620(3) Uani 1 1 d .

loop_
_atom_site_aniso_label
_atom_site_aniso_U_11
_atom_site_aniso_U_22
_atom_site_aniso_U_33
_atom_site_aniso_U_23
_atom_site_aniso_U_13
_atom_site_aniso_U_12
P1 0.0466(3) 0.0356(2) 0.0348(2) -0.00433(17) -0.00593(18) -0.00439(18)
B1 0.0453(11) 0.0397(10) 0.0376(10) -0.0032(8) -0.0107(8) -0.0076(8)
C1 0.0475(10) 0.0357(9) 0.0409(9) -0.0039(7) -0.0097(7) -0.0046(7)
C2 0.0502(10) 0.0389(9) 0.0380(9) -0.0036(7) -0.0099(7) -0.0073(8)
C3 0.0563(12) 0.0484(11) 0.0602(12) -0.0005(9) -0.0204(10) -0.0091(9)
N1 0.0490(10) 0.0406(8) 0.0395(8) -0.0050(6) -0.0081(7) -0.0073(7)
C4 0.0510(12) 0.0422(10) 0.0408(10) -0.0112(8) -0.0087(8) -0.0050(8)
C5 0.0511(12) 0.0710(14) 0.0719(14) -0.0286(12) -0.0151(10) -0.0099(10)
C11 0.0479(10) 0.0368(9) 0.0381(9) -0.0035(7) -0.0072(7) -0.0049(7)
C12 0.0703(13) 0.0436(10) 0.0403(10) -0.0076(8) -0.0091(9) -0.0084(9)
F12 0.1274(12) 0.0466(6) 0.0471(7) -0.0135(5) -0.0142(7) -0.0190(7)
C13 0.0896(16) 0.0357(10) 0.0590(13) -0.0041(9) -0.0109(11) -0.0107(10)
F13 0.1767(18) 0.0385(7) 0.0757(10) -0.0052(6) -0.0184(10) -0.0253(8)
C14 0.0755(14) 0.0477(11) 0.0485(12) 0.0071(9) -0.0083(10) -0.0086(10)
F14 0.1298(13) 0.0549(8) 0.0599(8) 0.0198(6) -0.0122(8) -0.0155(8)
C15 0.0639(12) 0.0555(12) 0.0354(10) -0.0014(8) -0.0052(8) -0.0034(9)
F15 0.1039(11) 0.0748(9) 0.0356(6) -0.0022(6) -0.0112(6) -0.0091(7)
C16 0.0548(11) 0.0426(10) 0.0393(9) -0.0078(8) -0.0072(8) -0.0048(8)
F16 0.0924(9) 0.0473(6) 0.0430(6) -0.0128(5) -0.0140(6) -0.0071(6)
C21 0.0489(10) 0.0377(9) 0.0389(9) -0.0009(7) -0.0074(8) -0.0083(7)
C22 0.0538(11) 0.0619(12) 0.0448(10) -0.0085(9) -0.0102(9) -0.0064(9)
F22 0.0689(8) 0.1129(11) 0.0483(7) -0.0335(7) -0.0139(6) 0.0027(7)
C23 0.0643(14) 0.0776(15) 0.0521(12) -0.0061(11) -0.0210(10) -0.0140(11)
F23 0.0793(10) 0.1419(15) 0.0685(9) -0.0268(9) -0.0350(8) -0.0088(9)
C24 0.0470(11) 0.0725(14) 0.0680(14) -0.0003(11) -0.0161(10) -0.0111(10)
F24 0.0498(8) 0.1243(13) 0.1009(12) -0.0118(10) -0.0244(7) -0.0083(8)
C25 0.0491(11) 0.0563(12) 0.0600(13) -0.0053(10) 0.0030(9) -0.0080(9)
F25 0.0540(7) 0.0973(11) 0.0833(10) -0.0243(8) 0.0077(7) 0.0004(7)
C26 0.0519(11) 0.0443(10) 0.0425(10) -0.0039(8) -0.0044(8) -0.0104(8)
F26 0.0600(7) 0.0782(8) 0.0501(7) -0.0242(6) -0.0001(5) -0.0099(6)
C31 0.0451(10) 0.0392(9) 0.0378(9) -0.0038(7) -0.0056(7) -0.0051(7)
C32 0.0557(11) 0.0426(10) 0.0408(10) -0.0056(8) -0.0099(8) -0.0033(8)
F32 0.0974(9) 0.0473(6) 0.0484(6) -0.0098(5) -0.0269(6) -0.0080(6)
C33 0.0715(14) 0.0584(12) 0.0366(10) -0.0052(9) -0.0137(9) 0.0030(10)
F33 0.1299(13) 0.0745(9) 0.0448(7) -0.0097(6) -0.0365(8) 0.0084(8)
C34 0.0740(14) 0.0511(12) 0.0435(11) 0.0094(9) -0.0077(10) 0.0023(10)
F34 0.1354(14) 0.0611(8) 0.0519(8) 0.0175(6) -0.0225(8) 0.0031(8)
C35 0.0645(13) 0.0391(10) 0.0552(12) 0.0009(9) -0.0057(10) -0.0070(9)
F35 0.1017(10) 0.0375(6) 0.0762(9) 0.0031(6) -0.0161(7) -0.0129(6)
C36 0.0547(11) 0.0421(10) 0.0407(10) -0.0051(8) -0.0083(8) -0.0078(8)
F36 0.0913(9) 0.0424(6) 0.0526(7) -0.0094(5) -0.0193(6) -0.0143(6)
C41 0.0480(10) 0.0317(8) 0.0385(9) -0.0017(7) -0.0107(7) -0.0072(7)
C42 0.0521(11) 0.0546(11) 0.0431(10) -0.0096(8) -0.0114(8) -0.0111(9)
F42 0.0559(7) 0.1068(11) 0.0578(7) -0.0286(7) -0.0166(6) -0.0149(7)
C43 0.0465(11) 0.0669(13) 0.0571(12) -0.0113(10) -0.0040(9) -0.0125(9)
F43 0.0447(7) 0.1382(14) 0.0844(10) -0.0356(10) -0.0043(6) -0.0176(8)
C44 0.0564(12) 0.0560(12) 0.0431(10) -0.0055(9) 0.0041(9) -0.0104(9)
F44 0.0740(9) 0.0907(10) 0.0547(7) -0.0160(7) 0.0153(6) -0.0139(7)
C45 0.0673(13) 0.0484(10) 0.0340(9) -0.0037(8) -0.0099(8) -0.0086(9)
F45 0.0887(10) 0.0949(10) 0.0385(6) -0.0167(6) -0.0149(6) -0.0053(8)
C46 0.0506(11) 0.0405(9) 0.0397(9) -0.0024(7) -0.0122(8) -0.0055(8)
F46 0.0540(7) 0.0882(9) 0.0486(6) -0.0171(6) -0.0195(5) -0.0034(6)

loop_
_atom_type_symbol
_atom_type_description
_atom_type_scat_dispersion_real
_atom_type_scat_dispersion_imag
_atom_type_scat_source
C C 0.0181 0.0091 'International Tables Vol C Tables 4.2.6.8 and 6.1.1.4'
H H 0.0000 0.0000 'International Tables Vol C Tables 4.2.6.8 and 6.1.1.4'
B B 0.0090 0.0039 'International Tables Vol C Tables 4.2.6.8 and 6.1.1.4'
N N 0.0311 0.0180 'International Tables Vol C Tables 4.2.6.8 and 6.1.1.4'
F F 0.0727 0.0534 'International Tables Vol C Tables 4.2.6.8 and 6.1.1.4'
P P 0.2955 0.4335 'International Tables Vol C Tables 4.2.6.8 and 6.1.1.4'

loop_
_geom_angle_atom_site_label_1
_geom_angle_atom_site_label_2
_geom_angle_atom_site_label_3
_geom_angle
C21 P1 C11 98.18(8)
C21 P1 C1 101.76(8)
C11 P1 C1 108.27(8)
N1 B1 C2 107.64(15)
N1 B1 C41 109.71(14)
C2 B1 C41 110.87(15)
N1 B1 C31 101.65(14)
C2 B1 C31 115.60(15)
C41 B1 C31 110.83(15)
C3 C1 C2 113.48(15)
C3 C1 P1 108.00(13)
C2 C1 P1 103.92(12)
C3 C1 H1 110.4
C2 C1 H1 110.4
P1 C1 H1 110.4
C1 C2 B1 117.04(15)
C1 C2 H2A 108.0
B1 C2 H2A 108.0
C1 C2 H2B 108.0
B1 C2 H2B 108.0
H2A C2 H2B 107.3
C1 C3 H3A 109.5
C1 C3 H3B 109.5
H3A C3 H3B 109.5
C1 C3 H3C 109.5
H3A C3 H3C 109.5
H3B C3 H3C 109.5
C4 N1 B1 173.52(17)
N1 C4 C5 179.5(2)
C4 C5 H5A 109.5
C4 C5 H5B 109.5
H5A C5 H5B 109.5
C4 C5 H5C 109.5
H5A C5 H5C 109.5
H5B C5 H5C 109.5
C12 C11 C16 115.40(16)
C12 C11 P1 114.99(13)
C16 C11 P1 129.49(14)
F12 C12 C13 117.45(18)
F12 C12 C11 119.12(16)
C13 C12 C11 123.43(18)
F13 C13 C14 120.17(19)
F13 C13 C12 120.7(2)
C14 C13 C12 119.13(19)
F14 C14 C13 120.1(2)
F14 C14 C15 120.2(2)
C13 C14 C15 119.70(18)
F15 C15 C14 119.59(18)
F15 C15 C16 120.40(19)
C14 C15 C16 120.01(18)
F16 C16 C15 116.34(17)
F16 C16 C11 121.35(16)
C15 C16 C11 122.31(18)
C26 C21 C22 115.63(18)
C26 C21 P1 125.75(14)
C22 C21 P1 118.57(14)
F22 C22 C23 117.21(18)
F22 C22 C21 120.12(18)
C23 C22 C21 122.7(2)
F23 C23 C24 119.4(2)
F23 C23 C22 120.9(2)
C24 C23 C22 119.7(2)
F24 C24 C25 120.4(2)
F24 C24 C23 119.9(2)
C25 C24 C23 119.8(2)
F25 C25 C24 119.7(2)
F25 C25 C26 120.9(2)
C24 C25 C26 119.4(2)
F26 C26 C25 116.76(18)
F26 C26 C21 120.44(17)
C25 C26 C21 122.80(19)
C36 C31 C32 114.14(16)
C36 C31 B1 119.39(16)
C32 C31 B1 126.46(16)
F32 C32 C33 115.28(17)
F32 C32 C31 121.36(16)
C33 C32 C31 123.36(18)
F33 C33 C34 119.92(18)
F33 C33 C32 120.4(2)
C34 C33 C32 119.65(19)
F34 C34 C33 120.5(2)
F34 C34 C35 119.8(2)
C33 C34 C35 119.70(18)
F35 C35 C34 120.02(18)
F35 C35 C36 121.05(19)
C34 C35 C36 118.93(19)
F36 C36 C35 116.27(17)
F36 C36 C31 119.50(16)
C35 C36 C31 124.21(18)
C42 C41 C46 113.49(17)
C42 C41 B1 119.05(16)
C46 C41 B1 127.40(16)
F42 C42 C43 115.84(18)
F42 C42 C41 119.61(17)
C43 C42 C41 124.55(18)
F43 C43 C44 119.75(19)
F43 C43 C42 121.17(19)
C44 C43 C42 119.08(19)
F44 C44 C45 120.81(19)
F44 C44 C43 119.96(19)
C45 C44 C43 119.22(18)
F45 C45 C44 119.62(18)
F45 C45 C46 120.43(19)
C44 C45 C46 119.95(18)
F46 C46 C45 116.01(16)
F46 C46 C41 120.28(16)
C45 C46 C41 123.70(18)

loop_
_geom_bond_atom_site_label_1
_geom_bond_atom_site_label_2
_geom_bond_distance
P1 C21 1.8518(19)
P1 C11 1.8534(17)
P1 C1 1.8535(18)
B1 N1 1.597(3)
B1 C2 1.616(3)
B1 C41 1.631(3)
B1 C31 1.646(3)
C1 C3 1.531(3)
C1 C2 1.545(2)
C1 H1 0.9900
C2 H2A 0.9800
C2 H2B 0.9800
C3 H3A 0.9700
C3 H3B 0.9700
C3 H3C 0.9700
N1 C4 1.134(2)
C4 C5 1.441(3)
C5 H5A 0.9700
C5 H5B 0.9700
C5 H5C 0.9700
C11 C12 1.385(3)
C11 C16 1.389(3)
C12 F12 1.345(2)
C12 C13 1.373(3)
C13 F13 1.338(2)
C13 C14 1.371(3)
C14 F14 1.340(2)
C14 C15 1.373(3)
C15 F15 1.340(2)
C15 C16 1.374(3)
C16 F16 1.337(2)
C21 C26 1.384(3)
C21 C22 1.387(3)
C22 F22 1.341(2)
C22 C23 1.373(3)
C23 F23 1.346(3)
C23 C24 1.371(3)
C24 F24 1.340(3)
C24 C25 1.371(3)
C25 F25 1.339(3)
C25 C26 1.378(3)
C26 F26 1.338(2)
C31 C36 1.383(3)
C31 C32 1.386(3)
C32 F32 1.342(2)
C32 C33 1.382(3)
C33 F33 1.341(2)
C33 C34 1.365(3)
C34 F34 1.341(2)
C34 C35 1.371(3)
C35 F35 1.347(2)
C35 C36 1.379(3)
C36 F36 1.350(2)
C41 C42 1.382(3)
C41 C46 1.390(2)
C42 F42 1.358(2)
C42 C43 1.377(3)
C43 F43 1.343(2)
C43 C44 1.376(3)
C44 F44 1.344(2)
C44 C45 1.359(3)
C45 F45 1.344(2)
C45 C46 1.381(3)
C46 F46 1.346(2)

loop_
_geom_torsion_atom_site_label_1
_geom_torsion_atom_site_label_2
_geom_torsion_atom_site_label_3
_geom_torsion_atom_site_label_4
_geom_torsion
C21 P1 C1 C3 -172.04(13)
C11 P1 C1 C3 -69.22(14)
C21 P1 C1 C2 67.15(13)
C11 P1 C1 C2 169.97(12)
C3 C1 C2 B1 75.6(2)
P1 C1 C2 B1 -167.40(13)
N1 B1 C2 C1 -73.91(19)
C41 B1 C2 C1 46.1(2)
C31 B1 C2 C1 173.29(15)
C2 B1 N1 C4 -78.5(16)
C41 B1 N1 C4 160.8(15)
C31 B1 N1 C4 43.4(16)
B1 N1 C4 C5 110(26)
C21 P1 C11 C12 -87.50(16)
C1 P1 C11 C12 167.17(15)
C21 P1 C11 C16 96.83(19)
C1 P1 C11 C16 -8.5(2)
C16 C11 C12 F12 -179.84(18)
P1 C11 C12 F12 3.9(3)
C16 C11 C12 C13 -0.4(3)
P1 C11 C12 C13 -176.73(19)
F12 C12 C13 F13 -0.7(4)
C11 C12 C13 F13 179.8(2)
F12 C12 C13 C14 -179.6(2)
C11 C12 C13 C14 1.0(4)
F13 C13 C14 F14 0.6(4)
C12 C13 C14 F14 179.5(2)
F13 C13 C14 C15 -179.3(2)
C12 C13 C14 C15 -0.4(4)
F14 C14 C15 F15 -0.4(3)
C13 C14 C15 F15 179.5(2)
F14 C14 C15 C16 179.5(2)
C13 C14 C15 C16 -0.7(4)
F15 C15 C16 F16 1.2(3)
C14 C15 C16 F16 -178.61(19)
F15 C15 C16 C11 -178.89(18)
C14 C15 C16 C11 1.3(3)
C12 C11 C16 F16 179.16(18)
P1 C11 C16 F16 -5.2(3)
C12 C11 C16 C15 -0.7(3)
P1 C11 C16 C15 174.96(16)
C11 P1 C21 C26 -61.90(17)
C1 P1 C21 C26 48.80(17)
C11 P1 C21 C22 120.66(16)
C1 P1 C21 C22 -128.64(16)
C26 C21 C22 F22 -179.42(18)
P1 C21 C22 F22 -1.7(3)
C26 C21 C22 C23 0.2(3)
P1 C21 C22 C23 177.90(18)
F22 C22 C23 F23 0.8(3)
C21 C22 C23 F23 -178.9(2)
F22 C22 C23 C24 178.6(2)
C21 C22 C23 C24 -1.0(4)
F23 C23 C24 F24 -0.1(4)
C22 C23 C24 F24 -178.0(2)
F23 C23 C24 C25 179.5(2)
C22 C23 C24 C25 1.6(4)
F24 C24 C25 F25 -0.9(3)
C23 C24 C25 F25 179.4(2)
F24 C24 C25 C26 178.2(2)
C23 C24 C25 C26 -1.5(3)
F25 C25 C26 F26 -0.5(3)
C24 C25 C26 F26 -179.62(18)
F25 C25 C26 C21 179.76(18)
C24 C25 C26 C21 0.7(3)
C22 C21 C26 F26 -179.73(17)
P1 C21 C26 F26 2.8(3)
C22 C21 C26 C25 0.0(3)
P1 C21 C26 C25 -177.55(15)
N1 B1 C31 C36 58.0(2)
C2 B1 C31 C36 174.25(17)
C41 B1 C31 C36 -58.5(2)
N1 B1 C31 C32 -120.50(19)
C2 B1 C31 C32 -4.3(3)
C41 B1 C31 C32 123.0(2)
C36 C31 C32 F32 179.06(17)
B1 C31 C32 F32 -2.4(3)
C36 C31 C32 C33 -1.1(3)
B1 C31 C32 C33 177.43(19)
F32 C32 C33 F33 0.9(3)
C31 C32 C33 F33 -178.89(19)
F32 C32 C33 C34 -179.8(2)
C31 C32 C33 C34 0.4(3)
F33 C33 C34 F34 0.1(4)
C32 C33 C34 F34 -179.2(2)
F33 C33 C34 C35 -180.0(2)
C32 C33 C34 C35 0.7(3)
F34 C34 C35 F35 -0.9(3)
C33 C34 C35 F35 179.2(2)
F34 C34 C35 C36 178.9(2)
C33 C34 C35 C36 -1.0(3)
F35 C35 C36 F36 1.1(3)
C34 C35 C36 F36 -178.73(19)
F35 C35 C36 C31 179.96(18)
C34 C35 C36 C31 0.1(3)
C32 C31 C36 F36 179.72(17)
B1 C31 C36 F36 1.0(3)
C32 C31 C36 C35 0.9(3)
B1 C31 C36 C35 -177.80(18)
N1 B1 C41 C42 -168.48(15)
C2 B1 C41 C42 72.8(2)
C31 B1 C41 C42 -57.0(2)
N1 B1 C41 C46 14.5(2)
C2 B1 C41 C46 -104.3(2)
C31 B1 C41 C46 125.95(18)
C46 C41 C42 F42 178.09(17)
B1 C41 C42 F42 0.7(3)
C46 C41 C42 C43 -1.0(3)
B1 C41 C42 C43 -178.38(19)
F42 C42 C43 F43 1.6(3)
C41 C42 C43 F43 -179.33(19)
F42 C42 C43 C44 -179.04(19)
C41 C42 C43 C44 0.0(3)
F43 C43 C44 F44 0.6(3)
C42 C43 C44 F44 -178.72(19)
F43 C43 C44 C45 -179.8(2)
C42 C43 C44 C45 0.8(3)
F44 C44 C45 F45 -0.7(3)
C43 C44 C45 F45 179.76(19)
F44 C44 C45 C46 178.91(18)
C43 C44 C45 C46 -0.6(3)
F45 C45 C46 F46 -1.2(3)
C44 C45 C46 F46 179.21(17)
F45 C45 C46 C41 179.22(17)
C44 C45 C46 C41 -0.4(3)
C42 C41 C46 F46 -178.47(16)
B1 C41 C46 F46 -1.3(3)
C42 C41 C46 C45 1.1(3)
B1 C41 C46 C45 178.32(17)

loop_
_platon_squeeze_void_nr
_platon_squeeze_void_average_x
_platon_squeeze_void_average_y
_platon_squeeze_void_average_z
_platon_squeeze_void_volume
_platon_squeeze_void_count_electrons
_platon_squeeze_void_content
1 0.500 0.000 0.742 275 66 ' '
